data_4085143
loop_
_publ_author_name
'Aliaga-Lavrijsen, M\'elanie'
'Iglesias, Manuel'
'Cebollada, Andrea'
'Garc\'es, Karin'
'Garc\?\'ia, Nestor'
'Sanz Miguel, Pablo J.'
'Fern\'andez-Alvarez, Francisco J.'
'P\'erez-Torrente, Jes\'us J.'
'Oro, Luis A.'

_publ_section_title
;
 Hydrolysis and Methanolysis of Silanes Catalyzed by Iridium(III)
 Bis-N-Heterocyclic Carbene Complexes: Influence of the Wingtip Groups
;
_journal_issue 11
_journal_name_full Organometallics
_journal_page_first 2378
_journal_paper_doi 10.1021/om5011726
_journal_volume 34
_journal_year 2015
_chemical_formula_moiety 'C19 H29 I2 Ir N6, B F4, C H2 Cl2'
_chemical_formula_sum 'C20 H31 B Cl2 F4 I2 Ir N6'
_chemical_formula_weight 959.22
_chemical_name_systematic
;
 ?
;
_space_group_IT_number 14
_symmetry_cell_setting monoclinic
_symmetry_space_group_name_Hall '-P 2ybc'
_symmetry_space_group_name_H-M 'P 1 21/c 1'
_atom_sites_solution_hydrogens geom
_atom_sites_solution_primary direct
_atom_sites_solution_secondary difmap
_audit_creation_date 2014-06-10T19:04:24-00:00
_audit_creation_method 'WinGX routine CIF_UPDATE'
_cell_angle_alpha 90
_cell_angle_beta 95.5340(10)
_cell_angle_gamma 90
_cell_formula_units_Z 4
_cell_length_a 12.2648(8)
_cell_length_b 9.2929(6)
_cell_length_c 26.5659(17)
_cell_measurement_reflns_used 9957
_cell_measurement_temperature 100(2)
_cell_measurement_theta_max 28.24
_cell_measurement_theta_min 2.32
_cell_volume 3013.8(3)
_computing_cell_refinement 'Bruker SAINT'
_computing_data_collection 'Bruker APEX2'
_computing_data_reduction 'Bruker SAINT'
_computing_molecular_graphics 'Bruker SHELXTL'
_computing_publication_material 'Bruker SHELXTL'
_computing_structure_refinement 'SHELXL-97 (Sheldrick, 2008)'
_computing_structure_solution 'SHELXS-97 (Sheldrick, 2008)'
_diffrn_ambient_temperature 100(2)
_diffrn_measured_fraction_theta_full 1
_diffrn_measured_fraction_theta_max 0.922
_diffrn_measurement_device_type 'Bruker APEX-II CCD'
_diffrn_measurement_method '\f and \w scans'
_diffrn_radiation_monochromator graphite
_diffrn_radiation_type MoK\a
_diffrn_radiation_wavelength 0.71073
_diffrn_reflns_av_R_equivalents 0.0595
_diffrn_reflns_av_unetI/netI 0.0617
_diffrn_reflns_limit_h_max 16
_diffrn_reflns_limit_h_min -16
_diffrn_reflns_limit_k_max 12
_diffrn_reflns_limit_k_min -12
_diffrn_reflns_limit_l_max 35
_diffrn_reflns_limit_l_min -35
_diffrn_reflns_number 25231
_diffrn_reflns_theta_full 25
_diffrn_reflns_theta_max 28.58
_diffrn_reflns_theta_min 1.54
_exptl_absorpt_coefficient_mu 6.702
_exptl_absorpt_correction_T_max 0.366
_exptl_absorpt_correction_T_min 0.231
_exptl_absorpt_correction_type multi-scan
_exptl_absorpt_process_details sadabs
_exptl_crystal_colour orange
_exptl_crystal_density_diffrn 2.114
_exptl_crystal_density_method 'not measured'
_exptl_crystal_description prisms
_exptl_crystal_F_000 1804
_exptl_crystal_size_max 0.26
_exptl_crystal_size_mid 0.18
_exptl_crystal_size_min 0.15
_refine_diff_density_max 2.508
_refine_diff_density_min -3.123
_refine_diff_density_rms 0.234
_refine_ls_extinction_method none
_refine_ls_goodness_of_fit_ref 1.08
_refine_ls_hydrogen_treatment constr
_refine_ls_matrix_type full
_refine_ls_number_parameters 329
_refine_ls_number_reflns 7109
_refine_ls_number_restraints 32
_refine_ls_restrained_S_all 1.08
_refine_ls_R_factor_all 0.1154
_refine_ls_R_factor_gt 0.0778
_refine_ls_shift/su_max 0
_refine_ls_shift/su_mean 0
_refine_ls_structure_factor_coef Fsqd
_refine_ls_weighting_details 'calc w=1/[\s^2^(Fo^2^)+(0.0499P)^2^+68.4811P] where P=(Fo^2^+2Fc^2^)/3'
_refine_ls_weighting_scheme calc
_refine_ls_wR_factor_gt 0.1601
_refine_ls_wR_factor_ref 0.1772
_reflns_number_gt 4967
_reflns_number_total 7109
_reflns_threshold_expression >2sigma(I)
_cod_data_source_file om5011726_si_002.cif
_cod_data_source_block 1
_cod_depositor_comments 'Adding full bibliography for 4085143--4085144.cif.'
_cod_original_sg_symbol_H-M P21/c
_cod_database_code 4085143

loop_
_symmetry_equiv_pos_as_xyz
'x, y, z'
'-x, y+1/2, -z+1/2'
'-x, -y, -z'
'x, -y-1/2, z-1/2'

loop_
_atom_site_label
_atom_site_type_symbol
_atom_site_fract_x
_atom_site_fract_y
_atom_site_fract_z
_atom_site_U_iso_or_equiv
_atom_site_adp_type
_atom_site_occupancy
_atom_site_symmetry_multiplicity
_atom_site_calc_flag
_atom_site_refinement_flags
Ir1 Ir 0.28424(4) 0.26207(5) 0.45233(2) 0.03362(15) Uani 1 1 d .
I1 I 0.26893(8) -0.02567(10) 0.45139(6) 0.0667(4) Uani 1 1 d .
I2 I 0.31496(7) 0.54810(10) 0.45686(4) 0.0502(3) Uani 1 1 d .
N11 N 0.1255(10) 0.3461(15) 0.3646(5) 0.052(3) Uani 1 1 d .
C12 C 0.2210(11) 0.2711(15) 0.3806(6) 0.043(3) Uani 1 1 d .
N13 N 0.2500(10) 0.2138(15) 0.3364(5) 0.055(4) Uani 1 1 d .
C14 C 0.1776(15) 0.254(2) 0.2957(7) 0.082(7) Uani 1 1 d .
H14 H 0.1827 0.2292 0.2614 0.099 Uiso 1 1 calc R
C15 C 0.0996(14) 0.334(2) 0.3132(6) 0.070(6) Uani 1 1 d .
H15 H 0.0378 0.3741 0.294 0.085 Uiso 1 1 calc R
C16 C 0.3426(14) 0.118(2) 0.3301(7) 0.063(5) Uani 1 1 d .
H161 H 0.3139 0.0303 0.3123 0.076 Uiso 1 1 calc R
H162 H 0.3746 0.0879 0.3642 0.076 Uiso 1 1 calc R
C17 C 0.4330(16) 0.178(3) 0.3020(8) 0.090(7) Uani 1 1 d D
H171 H 0.4664 0.262 0.3205 0.107 Uiso 1 1 calc R
H172 H 0.4026 0.2108 0.2681 0.107 Uiso 1 1 calc R
C18 C 0.5191(19) 0.065(3) 0.2967(10) 0.170(17) Uani 1 1 d D
H181 H 0.5641 0.0589 0.3296 0.204 Uiso 1 1 calc R
H182 H 0.4807 -0.0281 0.2915 0.204 Uiso 1 1 calc R
C19 C 0.591(4) 0.077(5) 0.2594(15) 0.25(2) Uani 1 1 d DU
H191 H 0.5706 0.0076 0.2323 0.374 Uiso 1 1 calc R
H192 H 0.6661 0.0561 0.2741 0.374 Uiso 1 1 calc R
H193 H 0.5882 0.1745 0.2455 0.374 Uiso 1 1 calc R
N21 N 0.0496(8) 0.3532(12) 0.4441(4) 0.037(3) Uani 1 1 d .
C22 C 0.1305(10) 0.2815(14) 0.4718(5) 0.037(3) Uani 1 1 d .
N23 N 0.0818(9) 0.2323(13) 0.5130(5) 0.051(3) Uani 1 1 d .
C24 C -0.0273(11) 0.2748(16) 0.5090(8) 0.060(5) Uani 1 1 d .
H24 H -0.0786 0.2535 0.5325 0.072 Uiso 1 1 calc R
C25 C -0.0478(11) 0.3505(16) 0.4665(7) 0.048(4) Uani 1 1 d .
H25 H -0.1154 0.3938 0.4542 0.058 Uiso 1 1 calc R
C26 C 0.1383(19) 0.165(3) 0.5613(9) 0.088(6) Uani 1 1 d U
H26 H 0.211 0.191 0.5736 0.105 Uiso 1 1 calc R
C27 C 0.080(2) 0.068(3) 0.5860(11) 0.124(10) Uani 1 1 d U
H271 H 0.0631 -0.0176 0.5645 0.149 Uiso 1 1 calc R
H272 H 0.0104 0.1111 0.5946 0.149 Uiso 1 1 calc R
C28 C 0.155(2) 0.025(4) 0.6362(10) 0.141(14) Uani 1 1 d .
H281 H 0.231 0.0022 0.6286 0.169 Uiso 1 1 calc R
H282 H 0.1579 0.1032 0.6616 0.169 Uiso 1 1 calc R
C29 C 0.104(3) -0.094(4) 0.6525(14) 0.157(14) Uani 1 1 d U
H291 H 0.1479 -0.1363 0.6815 0.236 Uiso 1 1 calc R
H292 H 0.0943 -0.1651 0.6251 0.236 Uiso 1 1 calc R
H293 H 0.0317 -0.0669 0.6625 0.236 Uiso 1 1 calc R
C31 C 0.0638(12) 0.4335(18) 0.3977(6) 0.052(4) Uani 1 1 d .
H311 H -0.0087 0.4579 0.3802 0.063 Uiso 1 1 calc R
H312 H 0.1036 0.5243 0.4062 0.063 Uiso 1 1 calc R
N41 N 0.3570(9) 0.2614(15) 0.5262(5) 0.049(3) Uani 1 1 d .
C42 C 0.4047(11) 0.2657(18) 0.5640(6) 0.049(4) Uani 1 1 d .
C43 C 0.4630(14) 0.278(2) 0.6160(6) 0.068(5) Uani 1 1 d .
H431 H 0.4877 0.3779 0.6218 0.102 Uiso 1 1 calc R
H432 H 0.5264 0.2139 0.619 0.102 Uiso 1 1 calc R
H433 H 0.413 0.2521 0.6411 0.102 Uiso 1 1 calc R
N51 N 0.4441(8) 0.2478(12) 0.4335(4) 0.036(2) Uani 1 1 d .
C52 C 0.5326(12) 0.2473(16) 0.4272(6) 0.045(3) Uani 1 1 d .
C53 C 0.6508(12) 0.250(2) 0.4193(7) 0.071(5) Uani 1 1 d .
H531 H 0.6608 0.2132 0.3855 0.107 Uiso 1 1 calc R
H532 H 0.6918 0.1903 0.4449 0.107 Uiso 1 1 calc R
H533 H 0.6778 0.3495 0.4222 0.107 Uiso 1 1 calc R
B1 B 0.2333(11) 0.4934(18) 0.6752(6) 0.036(3) Uani 1 1 d .
F11 F 0.2076(8) 0.4950(11) 0.6224(4) 0.070(3) Uani 1 1 d .
F12 F 0.2650(9) 0.3464(13) 0.6862(4) 0.081(3) Uani 1 1 d .
F13 F 0.1524(15) 0.523(2) 0.6982(6) 0.158(8) Uani 1 1 d .
F14 F 0.3249(15) 0.5664(17) 0.6857(6) 0.162(8) Uani 1 1 d .
Cl61 Cl 0.9657(6) 0.2224(9) 0.1927(3) 0.123(2) Uani 1 1 d .
C62 C 0.849(3) 0.294(4) 0.1957(14) 0.162(13) Uani 1 1 d U
H621 H 0.8407 0.3751 0.1715 0.195 Uiso 1 1 calc R
H622 H 0.8456 0.3342 0.23 0.195 Uiso 1 1 calc R
Cl63 Cl 0.7428(9) 0.1826(17) 0.1834(7) 0.283(10) Uani 1 1 d .

loop_
_atom_site_aniso_label
_atom_site_aniso_U_11
_atom_site_aniso_U_22
_atom_site_aniso_U_33
_atom_site_aniso_U_23
_atom_site_aniso_U_13
_atom_site_aniso_U_12
Ir1 0.0276(2) 0.0299(3) 0.0439(3) 0.0059(2) 0.00624(18) -0.00320(19)
I1 0.0448(5) 0.0280(5) 0.1310(11) 0.0177(6) 0.0276(6) -0.0016(4)
I2 0.0399(5) 0.0308(5) 0.0822(8) -0.0080(5) 0.0172(5) -0.0099(4)
N11 0.048(7) 0.062(9) 0.043(8) -0.010(6) -0.006(6) 0.017(6)
C12 0.037(7) 0.038(8) 0.053(9) -0.013(7) 0.001(6) 0.000(6)
N13 0.052(7) 0.064(9) 0.048(8) -0.022(7) -0.004(6) 0.018(6)
C14 0.068(11) 0.119(18) 0.056(11) -0.040(12) -0.020(9) 0.053(12)
C15 0.058(10) 0.106(15) 0.042(10) -0.028(10) -0.020(8) 0.024(10)
C16 0.065(11) 0.065(11) 0.059(11) -0.007(9) 0.003(9) 0.021(9)
C17 0.068(12) 0.14(2) 0.063(13) 0.021(13) 0.017(10) 0.030(13)
C18 0.073(15) 0.29(4) 0.15(3) 0.15(3) 0.036(16) 0.08(2)
C19 0.25(2) 0.25(2) 0.25(2) -0.001(5) 0.024(6) 0.002(5)
N21 0.026(5) 0.036(6) 0.048(7) -0.010(5) 0.000(5) -0.003(4)
C22 0.032(6) 0.028(6) 0.052(8) -0.001(6) 0.005(6) -0.005(5)
N23 0.031(6) 0.050(7) 0.074(9) 0.020(7) 0.018(6) 0.007(5)
C24 0.029(7) 0.039(8) 0.118(15) -0.001(9) 0.031(8) -0.009(6)
C25 0.033(7) 0.036(8) 0.076(12) -0.003(8) 0.008(7) -0.001(6)
C26 0.084(7) 0.086(7) 0.093(8) 0.011(5) 0.011(5) 0.001(5)
C27 0.124(10) 0.126(10) 0.122(10) 0.002(5) 0.017(5) 0.002(5)
C28 0.097(18) 0.22(4) 0.12(2) 0.07(2) 0.042(16) 0.10(2)
C29 0.157(14) 0.156(14) 0.159(14) -0.004(5) 0.013(5) 0.001(5)
C31 0.042(8) 0.061(10) 0.053(10) -0.007(8) 0.001(7) 0.012(7)
N41 0.029(6) 0.067(9) 0.051(8) 0.005(7) 0.005(5) 0.004(6)
C42 0.032(7) 0.070(11) 0.047(9) 0.004(8) 0.010(6) 0.017(7)
C43 0.053(9) 0.100(15) 0.051(10) 0.007(10) 0.003(8) 0.011(10)
N51 0.022(5) 0.038(6) 0.049(7) 0.002(5) 0.002(4) -0.004(4)
C52 0.044(8) 0.045(8) 0.047(8) -0.001(7) 0.007(6) -0.005(7)
C53 0.033(8) 0.103(15) 0.081(13) -0.024(12) 0.020(8) -0.002(9)
B1 0.021(6) 0.048(9) 0.035(8) 0.001(7) -0.015(6) 0.008(6)
F11 0.074(6) 0.065(6) 0.068(7) 0.012(5) -0.007(5) -0.005(5)
F12 0.090(8) 0.084(8) 0.072(7) 0.013(6) 0.024(6) 0.006(6)
F13 0.171(16) 0.211(19) 0.091(11) -0.014(12) 0.000(10) 0.107(15)
F14 0.197(17) 0.123(13) 0.144(14) 0.056(11) -0.102(13) -0.084(12)
Cl61 0.122(5) 0.148(7) 0.097(5) -0.002(5) 0.005(4) 0.021(5)
C62 0.161(14) 0.164(14) 0.162(14) -0.002(5) 0.016(5) 0.004(5)
Cl63 0.138(8) 0.273(15) 0.41(2) -0.184(15) -0.126(11) 0.056(9)

loop_
_atom_type_symbol
_atom_type_description
_atom_type_scat_dispersion_real
_atom_type_scat_dispersion_imag
_atom_type_scat_source
C C 0.0033 0.0016 'International Tables Vol C Tables 4.2.6.8 and 6.1.1.4'
H H 0 0 'International Tables Vol C Tables 4.2.6.8 and 6.1.1.4'
N N 0.0061 0.0033 'International Tables Vol C Tables 4.2.6.8 and 6.1.1.4'
B B 0.0013 0.0007 'International Tables Vol C Tables 4.2.6.8 and 6.1.1.4'
Cl Cl 0.1484 0.1585 'International Tables Vol C Tables 4.2.6.8 and 6.1.1.4'
F F 0.0171 0.0103 'International Tables Vol C Tables 4.2.6.8 and 6.1.1.4'
I I -0.4742 1.8119 'International Tables Vol C Tables 4.2.6.8 and 6.1.1.4'
Ir Ir -1.4442 7.9887 'International Tables Vol C Tables 4.2.6.8 and 6.1.1.4'

loop_
_geom_angle_atom_site_label_1
_geom_angle_atom_site_label_2
_geom_angle_atom_site_label_3
_geom_angle
C12 Ir1 C22 87.4(6)
C12 Ir1 N51 93.5(5)
C22 Ir1 N51 178.2(5)
C12 Ir1 N41 176.7(5)
C22 Ir1 N41 94.9(5)
N51 Ir1 N41 84.1(4)
C12 Ir1 I1 90.7(4)
C22 Ir1 I1 91.4(4)
N51 Ir1 I1 90.1(3)
N41 Ir1 I1 91.7(4)
C12 Ir1 I2 92.4(4)
C22 Ir1 I2 91.8(4)
N51 Ir1 I2 86.7(3)
N41 Ir1 I2 85.1(4)
I1 Ir1 I2 175.65(4)
C15 N11 C12 111.6(13)
C15 N11 C31 124.1(13)
C12 N11 C31 124.3(12)
N13 C12 N11 102.3(12)
N13 C12 Ir1 134.2(10)
N11 C12 Ir1 123.5(10)
C12 N13 C14 111.4(13)
C12 N13 C16 127.1(13)
C14 N13 C16 121.5(13)
C15 C14 N13 107.9(15)
C15 C14 H14 126
N13 C14 H14 126
C14 C15 N11 106.8(15)
C14 C15 H15 126.6
N11 C15 H15 126.6
N13 C16 C17 116.6(16)
N13 C16 H161 108.1
C17 C16 H161 108.1
N13 C16 H162 108.1
C17 C16 H162 108.1
H161 C16 H162 107.3
C16 C17 C18 110.2(19)
C16 C17 H171 109.6
C18 C17 H171 109.6
C16 C17 H172 109.6
C18 C17 H172 109.6
H171 C17 H172 108.1
C19 C18 C17 121(3)
C19 C18 H181 107.1
C17 C18 H181 107.1
C19 C18 H182 107.1
C17 C18 H182 107.1
H181 C18 H182 106.8
C18 C19 H191 109.5
C18 C19 H192 109.5
H191 C19 H192 109.5
C18 C19 H193 109.5
H191 C19 H193 109.5
H192 C19 H193 109.5
C22 N21 C25 112.0(13)
C22 N21 C31 124.6(11)
C25 N21 C31 123.2(12)
N21 C22 N23 104.2(11)
N21 C22 Ir1 124.1(10)
N23 C22 Ir1 131.7(10)
C22 N23 C24 109.4(13)
C22 N23 C26 127.4(13)
C24 N23 C26 122.3(15)
C25 C24 N23 108.5(13)
C25 C24 H24 125.7
N23 C24 H24 125.7
C24 C25 N21 105.8(13)
C24 C25 H25 127.1
N21 C25 H25 127.1
C27 C26 N23 117(2)
C27 C26 H26 121.4
N23 C26 H26 121.4
C26 C27 C28 106(2)
C26 C27 H271 110.5
C28 C27 H271 110.5
C26 C27 H272 110.5
C28 C27 H272 110.5
H271 C27 H272 108.7
C29 C28 C27 103(3)
C29 C28 H281 111.2
C27 C28 H281 111.2
C29 C28 H282 111.2
C27 C28 H282 111.2
H281 C28 H282 109.2
C28 C29 H291 109.5
C28 C29 H292 109.5
H291 C29 H292 109.5
C28 C29 H293 109.5
H291 C29 H293 109.5
H292 C29 H293 109.5
N11 C31 N21 109.5(13)
N11 C31 H311 109.8
N21 C31 H311 109.8
N11 C31 H312 109.8
N21 C31 H312 109.8
H311 C31 H312 108.2
C42 N41 Ir1 173.4(12)
N41 C42 C43 176.1(16)
C42 C43 H431 109.5
C42 C43 H432 109.5
H431 C43 H432 109.5
C42 C43 H433 109.5
H431 C43 H433 109.5
H432 C43 H433 109.5
C52 N51 Ir1 173.6(12)
N51 C52 C53 178.6(17)
C52 C53 H531 109.5
C52 C53 H532 109.5
H531 C53 H532 109.5
C52 C53 H533 109.5
H531 C53 H533 109.5
H532 C53 H533 109.5
F13 B1 F14 119.2(19)
F13 B1 F11 112.0(12)
F14 B1 F11 108.0(14)
F13 B1 F12 108.6(16)
F14 B1 F12 103.7(12)
F11 B1 F12 104.0(12)
Cl61 C62 Cl63 115(2)
Cl61 C62 H621 108.6
Cl63 C62 H621 108.6
Cl61 C62 H622 108.6
Cl63 C62 H622 108.6
H621 C62 H622 107.5

loop_
_geom_bond_atom_site_label_1
_geom_bond_atom_site_label_2
_geom_bond_distance
Ir1 C12 1.989(15)
Ir1 C22 2.011(13)
Ir1 N51 2.074(10)
Ir1 N41 2.077(13)
Ir1 I1 2.6805(11)
Ir1 I2 2.6856(11)
N11 C15 1.376(19)
N11 C12 1.393(17)
N11 C31 1.462(18)
C12 N13 1.367(18)
N13 C14 1.38(2)
N13 C16 1.465(19)
C14 C15 1.33(2)
C14 H14 0.95
C15 H15 0.95
C16 C17 1.50(3)
C16 H161 0.99
C16 H162 0.99
C17 C18 1.505(17)
C17 H171 0.99
C17 H172 0.99
C18 C19 1.397(19)
C18 H181 0.99
C18 H182 0.99
C19 H191 0.98
C19 H192 0.98
C19 H193 0.98
N21 C22 1.352(17)
N21 C25 1.386(17)
N21 C31 1.464(19)
C22 N23 1.375(18)
N23 C24 1.389(17)
N23 C26 1.53(2)
C24 C25 1.33(2)
C24 H24 0.95
C25 H25 0.95
C26 C27 1.36(3)
C26 H26 0.95
C27 C28 1.60(3)
C27 H271 0.99
C27 H272 0.99
C28 C29 1.37(4)
C28 H281 0.99
C28 H282 0.99
C29 H291 0.98
C29 H292 0.98
C29 H293 0.98
C31 H311 0.99
C31 H312 0.99
N41 C42 1.112(18)
C42 C43 1.50(2)
C43 H431 0.98
C43 H432 0.98
C43 H433 0.98
N51 C52 1.114(16)
C52 C53 1.485(19)
C53 H531 0.98
C53 H532 0.98
C53 H533 0.98
B1 F13 1.24(2)
B1 F14 1.32(2)
B1 F11 1.408(18)
B1 F12 1.442(19)
Cl61 C62 1.59(3)
C62 Cl63 1.67(4)
C62 H621 0.99
C62 H622 0.99

loop_
_geom_torsion_atom_site_label_1
_geom_torsion_atom_site_label_2
_geom_torsion_atom_site_label_3
_geom_torsion_atom_site_label_4
_geom_torsion
C15 N11 C12 N13 -0.1(19)
C31 N11 C12 N13 -177.0(15)
C15 N11 C12 Ir1 -179.4(13)
C31 N11 C12 Ir1 4(2)
C22 Ir1 C12 N13 -149.2(16)
N51 Ir1 C12 N13 32.3(16)
I1 Ir1 C12 N13 -57.8(15)
I2 Ir1 C12 N13 119.1(15)
C22 Ir1 C12 N11 29.8(13)
N51 Ir1 C12 N11 -148.7(12)
I1 Ir1 C12 N11 121.2(12)
I2 Ir1 C12 N11 -61.8(12)
N11 C12 N13 C14 1.2(19)
Ir1 C12 N13 C14 -179.6(15)
N11 C12 N13 C16 -177.1(16)
Ir1 C12 N13 C16 2(3)
C12 N13 C14 C15 -2(3)
C16 N13 C14 C15 176.5(18)
N13 C14 C15 N11 2(3)
C12 N11 C15 C14 -1(2)
C31 N11 C15 C14 175.9(18)
C12 N13 C16 C17 -113(2)
C14 N13 C16 C17 69(2)
N13 C16 C17 C18 -177.4(19)
C16 C17 C18 C19 159(4)
C25 N21 C22 N23 -0.1(15)
C31 N21 C22 N23 175.9(13)
C25 N21 C22 Ir1 -179.5(9)
C31 N21 C22 Ir1 -3.6(18)
C12 Ir1 C22 N21 -30.3(11)
N41 Ir1 C22 N21 147.2(11)
I1 Ir1 C22 N21 -121.0(11)
I2 Ir1 C22 N21 62.0(11)
C12 Ir1 C22 N23 150.4(14)
N41 Ir1 C22 N23 -32.1(14)
I1 Ir1 C22 N23 59.7(13)
I2 Ir1 C22 N23 -117.3(13)
N21 C22 N23 C24 0.4(16)
Ir1 C22 N23 C24 179.8(11)
N21 C22 N23 C26 -169.0(16)
Ir1 C22 N23 C26 10(2)
C22 N23 C24 C25 -0.6(18)
C26 N23 C24 C25 169.4(16)
N23 C24 C25 N21 0.5(17)
C22 N21 C25 C24 -0.3(16)
C31 N21 C25 C24 -176.3(13)
C22 N23 C26 C27 -151(2)
C24 N23 C26 C27 41(3)
N23 C26 C27 C28 -176.4(19)
C26 C27 C28 C29 -167(3)
C15 N11 C31 N21 136.8(17)
C12 N11 C31 N21 -47(2)
C22 N21 C31 N11 46.7(18)
C25 N21 C31 N11 -137.8(13)
